data_7239898
loop_
_publ_author_name
'Moushi, E.'
'Kourtellaris, Andreas'
'Andreou, Eleni'
'Fidelli, Athena M.'
'Papaefstathiou, Giannis S.'
'Plakatouras, John C.'
'Tasiopoulos, Anastasios'

_publ_section_title
;
 New Metal Organic Frameworks Derived from pyridine-3,5-dicarboxylic acid:
 Structural Diversity Rising from the Addition of Templates in the
 Reaction Systems
;
_journal_name_full CrystEngComm
_journal_paper_doi 10.1039/C9CE02006C
_journal_year 2020
_chemical_formula_sum 'C30 H30 Mn3 N6 O15'
_chemical_formula_weight 879.42
_space_group_crystal_system monoclinic
_space_group_IT_number 14
_space_group_name_Hall '-P 2yn'
_space_group_name_H-M_alt 'P 1 21/n 1'
_atom_sites_solution_hydrogens geom
_audit_creation_method SHELXL-2016/6
_audit_update_record
;
2019-10-10 deposited with the CCDC.	2020-02-07 downloaded from the CCDC.
;
_cell_angle_alpha 90
_cell_angle_beta 98.6890(10)
_cell_angle_gamma 90
_cell_formula_units_Z 4
_cell_length_a 12.3457(2)
_cell_length_b 11.3248(2)
_cell_length_c 29.2277(4)
_cell_measurement_reflns_used 6900
_cell_measurement_temperature 112.8(3)
_cell_measurement_theta_max 71.9080
_cell_measurement_theta_min 4.1380
_cell_volume 4039.50(11)
_computing_structure_refinement 'SHELXL-2016/6 (Sheldrick, 2016)'
_computing_structure_solution 'SHELXT 2014/5 (Sheldrick, 2014)'
_diffrn_ambient_temperature 112.8(3)
_diffrn_detector 'CCD plate'
_diffrn_detector_area_resol_mean 10.4223
_diffrn_detector_type Atlas
_diffrn_measured_fraction_theta_full 1.000
_diffrn_measured_fraction_theta_max 0.981
_diffrn_measurement_device 'four-circle diffractometer'
_diffrn_measurement_device_type 'SuperNova, Dual, Cu at home/near, Atlas'
_diffrn_radiation_monochromator mirror
_diffrn_radiation_probe x-ray
_diffrn_radiation_type CuK\a
_diffrn_radiation_wavelength 1.54184
_diffrn_reflns_av_R_equivalents 0.0356
_diffrn_reflns_av_unetI/netI 0.0472
_diffrn_reflns_Laue_measured_fraction_full 1.000
_diffrn_reflns_Laue_measured_fraction_max 0.981
_diffrn_reflns_limit_h_max 14
_diffrn_reflns_limit_h_min -15
_diffrn_reflns_limit_k_max 9
_diffrn_reflns_limit_k_min -13
_diffrn_reflns_limit_l_max 35
_diffrn_reflns_limit_l_min -34
_diffrn_reflns_number 15902
_diffrn_reflns_point_group_measured_fraction_full 1.000
_diffrn_reflns_point_group_measured_fraction_max 0.981
_diffrn_reflns_theta_full 67.684
_diffrn_reflns_theta_max 72.200
_diffrn_reflns_theta_min 3.713
_diffrn_source 'micro-focus sealed X-ray tube'
_diffrn_source_type 'SuperNova (Cu) X-ray Source'
_exptl_absorpt_coefficient_mu 8.131
_exptl_absorpt_correction_T_max 1.00000
_exptl_absorpt_correction_T_min 0.29092
_exptl_absorpt_correction_type multi-scan
_exptl_absorpt_process_details
;
CrysAlisPro 1.171.39.46 (Rigaku Oxford Diffraction, 2018)
Empirical absorption correction using spherical harmonics,
 implemented in SCALE3 ABSPACK scaling algorithm.
;
_exptl_crystal_colour pink
_exptl_crystal_density_diffrn 1.446
_exptl_crystal_description polyherdal
_exptl_crystal_F_000 1788
_exptl_crystal_size_max 0.06
_exptl_crystal_size_mid 0.04
_exptl_crystal_size_min 0.02
_refine_diff_density_max 0.886
_refine_diff_density_min -0.517
_refine_diff_density_rms 0.079
_refine_ls_extinction_method none
_refine_ls_goodness_of_fit_ref 1.028
_refine_ls_hydrogen_treatment constr
_refine_ls_matrix_type full
_refine_ls_number_parameters 541
_refine_ls_number_reflns 7822
_refine_ls_number_restraints 118
_refine_ls_restrained_S_all 1.053
_refine_ls_R_factor_all 0.0479
_refine_ls_R_factor_gt 0.0393
_refine_ls_shift/su_max 0.002
_refine_ls_shift/su_mean 0.000
_refine_ls_structure_factor_coef Fsqd
_refine_ls_weighting_details 'w=1/[\s^2^(Fo^2^)+(0.0563P)^2^+2.6162P] where P=(Fo^2^+2Fc^2^)/3'
_refine_ls_weighting_scheme calc
_refine_ls_wR_factor_gt 0.0994
_refine_ls_wR_factor_ref 0.1073
_reflns_Friedel_coverage 0.000
_reflns_number_gt 6736
_reflns_number_total 7822
_reflns_threshold_expression 'I > 2\s(I)'
_cod_data_source_file c9ce02006c2.cif
_cod_data_source_block 2_sq
_cod_original_sg_symbol_H-M 'P 21/n'
_cod_database_code 7239898
_shelx_shelxl_version_number 2016/6
_shelx_space_group_comment
;
The symmetry employed for this shelxl refinement is uniquely defined
by the following loop, which should always be used as a source of
symmetry information in preference to the above space-group names.
They are only intended as comments.
;

loop_
_space_group_symop_operation_xyz
'x, y, z'
'-x+1/2, y+1/2, -z+1/2'
'-x, -y, -z'
'x-1/2, -y-1/2, z-1/2'

loop_
_atom_site_label
_atom_site_type_symbol
_atom_site_fract_x
_atom_site_fract_y
_atom_site_fract_z
_atom_site_U_iso_or_equiv
_atom_site_adp_type
_atom_site_occupancy
_atom_site_site_symmetry_order
_atom_site_calc_flag
_atom_site_refinement_flags_posn
_atom_site_refinement_flags_adp
_atom_site_refinement_flags_occupancy
_atom_site_disorder_assembly
_atom_site_disorder_group
C7S_1 C 0.0363(5) 0.6967(7) 0.5925(2) 0.0413(17) Uani 0.590(7) 1 d D U P A 1
H7S_1 H 0.069028 0.662118 0.569117 0.050 Uiso 0.590(7) 1 calc R U P A 1
O3S_1 O 0.0926(11) 0.7109(13) 0.6313(4) 0.031(2) Uani 0.590(7) 1 d D U P A 1
N3S_1 N -0.0684(6) 0.7288(10) 0.5830(2) 0.054(2) Uani 0.590(7) 1 d D U P A 1
C8S_1 C -0.1307(6) 0.7045(10) 0.5373(3) 0.075(3) Uani 0.590(7) 1 d D U P A 1
H8SA_1 H -0.166062 0.629034 0.537661 0.112 Uiso 0.590(7) 1 calc R U P A 1
H8SB_1 H -0.081929 0.703610 0.514608 0.112 Uiso 0.590(7) 1 calc R U P A 1
H8SC_1 H -0.185027 0.764773 0.529525 0.112 Uiso 0.590(7) 1 calc R U P A 1
C9S_1 C -0.1297(10) 0.777(2) 0.6175(5) 0.199(12) Uani 0.590(7) 1 d D U P A 1
H9SA_1 H -0.205495 0.755998 0.609833 0.299 Uiso 0.590(7) 1 calc R U P A 1
H9SB_1 H -0.123070 0.861929 0.617870 0.299 Uiso 0.590(7) 1 calc R U P A 1
H9SC_1 H -0.100904 0.746536 0.647429 0.299 Uiso 0.590(7) 1 calc R U P A 1
C7S_2 C 0.0268(7) 0.7678(10) 0.6125(4) 0.050(3) Uani 0.410(7) 1 d D U P A 2
H7S_2 H 0.053537 0.843912 0.609823 0.060 Uiso 0.410(7) 1 calc R U P A 2
O3S_2 O 0.0931(14) 0.6896(18) 0.6268(6) 0.038(4) Uani 0.410(7) 1 d D U P A 2
N3S_2 N -0.0810(8) 0.7501(11) 0.6006(4) 0.054(3) Uani 0.410(7) 1 d D U P A 2
C8S_2 C -0.1584(10) 0.8432(12) 0.5822(5) 0.085(5) Uani 0.410(7) 1 d D U P A 2
H8SA_2 H -0.216513 0.847651 0.600599 0.127 Uiso 0.410(7) 1 calc R U P A 2
H8SB_2 H -0.188490 0.825212 0.550770 0.127 Uiso 0.410(7) 1 calc R U P A 2
H8SC_2 H -0.120846 0.917606 0.583326 0.127 Uiso 0.410(7) 1 calc R U P A 2
C9S_2 C -0.1248(13) 0.6291(14) 0.6034(7) 0.129(9) Uani 0.410(7) 1 d D U P A 2
H9SA_2 H -0.197396 0.625193 0.586146 0.194 Uiso 0.410(7) 1 calc R U P A 2
H9SB_2 H -0.127305 0.609423 0.635149 0.194 Uiso 0.410(7) 1 calc R U P A 2
H9SC_2 H -0.078240 0.574107 0.590636 0.194 Uiso 0.410(7) 1 calc R U P A 2
Mn1 Mn 0.26912(3) 0.71007(3) 0.64186(2) 0.01192(10) Uani 1 1 d . . . . .
O1 O 0.63598(16) 0.22985(17) 0.70765(6) 0.0203(4) Uani 1 1 d . . . . .
C1 C 0.8855(2) 0.4100(2) 0.83722(9) 0.0163(5) Uani 1 1 d . . . . .
H1 H 0.942954 0.430543 0.860213 0.020 Uiso 1 1 calc R U . . .
N1 N 0.80411(18) 0.4886(2) 0.82588(7) 0.0159(4) Uani 1 1 d . . . . .
O2 O 0.54584(16) 0.39087(17) 0.72599(6) 0.0206(4) Uani 1 1 d . . . . .
Mn2 Mn 0.44475(3) 0.45735(3) 0.66560(2) 0.01074(10) Uani 1 1 d . . . . .
N2 N 0.3942(2) 0.3347(2) 0.49964(8) 0.0200(5) Uani 1 1 d . . . . .
C2 C 0.8886(2) 0.2992(2) 0.81641(9) 0.0147(5) Uani 1 1 d . . . . .
O3 O 0.98536(15) 0.12445(16) 0.80708(6) 0.0174(4) Uani 1 1 d D . . . .
Mn3 Mn 0.66536(3) 0.17325(4) 0.64151(2) 0.01254(10) Uani 1 1 d . . . . .
C3 C 0.8015(2) 0.2685(2) 0.78253(9) 0.0165(5) Uani 1 1 d . . . . .
H3 H 0.800254 0.195294 0.768048 0.020 Uiso 1 1 calc R U . . .
N3 N 0.23789(18) 0.40209(19) 0.83720(7) 0.0154(4) Uani 1 1 d . . . . .
O12 O 0.26627(16) 0.65777(16) 0.71036(6) 0.0183(4) Uani 1 1 d . . . . .
C12 C 0.3604(2) 0.3966(2) 0.53429(9) 0.0164(5) Uani 1 1 d . . . . .
H12 H 0.356688 0.358128 0.562122 0.020 Uiso 1 1 calc R U . . .
C15 C 0.1775(2) 0.4832(2) 0.85598(9) 0.0146(5) Uani 1 1 d . . . . .
H15 H 0.150103 0.463732 0.882942 0.018 Uiso 1 1 calc R U . . .
C14 C 0.3001(2) 0.5821(2) 0.57070(9) 0.0142(5) Uani 1 1 d . . . . .
O11 O 0.31854(15) 0.46831(16) 0.70909(6) 0.0163(4) Uani 1 1 d . . . . .
C11 C 0.3309(2) 0.5149(2) 0.53046(9) 0.0146(5) Uani 1 1 d . . . . .
C21 C 0.2818(2) 0.5557(2) 0.72755(9) 0.0143(5) Uani 1 1 d . . . . .
C20 C 0.0861(2) 0.6805(2) 0.85942(8) 0.0133(5) Uani 1 1 d . . . . .
O1S O 0.68709(16) 0.08506(18) 0.57687(6) 0.0205(4) Uani 1 1 d . . . . .
N1S N 0.6316(2) 0.0824(2) 0.49884(8) 0.0223(5) Uani 1 1 d . . . . .
C1S C 0.6223(2) 0.1127(2) 0.54163(9) 0.0178(5) Uani 1 1 d . . . . .
H1S H 0.562175 0.158660 0.545847 0.021 Uiso 1 1 calc R U . . .
C19 C 0.2722(2) 0.4300(2) 0.79694(9) 0.0145(5) Uani 1 1 d . . . . .
H19 H 0.312610 0.374511 0.783272 0.017 Uiso 1 1 calc R U . . .
C18 C 0.2500(2) 0.5378(2) 0.77489(9) 0.0139(5) Uani 1 1 d . . . . .
C17 C 0.1926(2) 0.6229(2) 0.79585(9) 0.0139(5) Uani 1 1 d . . . . .
H17 H 0.179936 0.697336 0.782677 0.017 Uiso 1 1 calc R U . . .
C16 C 0.1545(2) 0.5944(2) 0.83689(8) 0.0123(5) Uani 1 1 d . . . . .
C6 C 0.6242(2) 0.3213(2) 0.73156(9) 0.0159(5) Uani 1 1 d . . . . .
O6 O 0.44171(16) 0.51858(17) 0.38222(6) 0.0200(4) Uani 1 1 d . . . . .
C5 C 0.7211(2) 0.4571(2) 0.79304(9) 0.0163(5) Uani 1 1 d . . . . .
H5 H 0.663951 0.510229 0.784899 0.020 Uiso 1 1 calc R U . . .
O5 O 0.33787(15) 0.66940(17) 0.39978(6) 0.0180(4) Uani 1 1 d . . . . .
C4 C 0.7169(2) 0.3480(2) 0.77058(9) 0.0167(5) Uani 1 1 d . . . . .
O4 O 1.06166(15) 0.25670(17) 0.85896(6) 0.0175(4) Uani 1 1 d D . . . .
C7 C 0.9861(2) 0.2190(2) 0.82874(9) 0.0144(5) Uani 1 1 d . . . . .
O7 O 0.26334(15) 0.68533(16) 0.56456(6) 0.0165(4) Uani 1 1 d . . . . .
C13 C 0.3852(2) 0.5715(2) 0.40757(9) 0.0144(5) Uani 1 1 d . . . . .
C8 C 0.4009(2) 0.3934(2) 0.46029(9) 0.0178(5) Uani 1 1 d . . . . .
H8 H 0.426420 0.352518 0.436456 0.021 Uiso 1 1 calc R U . . .
O8 O 0.31243(15) 0.53386(16) 0.61054(6) 0.0154(4) Uani 1 1 d . . . . .
O10 O 0.11154(15) 0.78699(16) 0.85736(6) 0.0157(4) Uani 1 1 d . . . . .
C10 C 0.3341(2) 0.5722(2) 0.48847(9) 0.0140(5) Uani 1 1 d . . . . .
H10 H 0.311039 0.650216 0.484398 0.017 Uiso 1 1 calc R U . . .
O9 O 0.00977(14) 0.63799(16) 0.87875(6) 0.0146(4) Uani 1 1 d . . . . .
C9 C 0.3720(2) 0.5114(2) 0.45281(9) 0.0142(5) Uani 1 1 d . . . . .
C3S C 0.7249(3) 0.0147(5) 0.48834(12) 0.0555(13) Uani 1 1 d . . . . .
H3SA H 0.700097 -0.060265 0.475409 0.083 Uiso 1 1 calc R U . . .
H3SB H 0.775615 0.002269 0.516221 0.083 Uiso 1 1 calc R U . . .
H3SC H 0.760602 0.057273 0.466443 0.083 Uiso 1 1 calc R U . . .
O2S O 0.84043(16) 0.21859(19) 0.66427(8) 0.0256(5) Uani 1 1 d . . . . .
N2S N 0.9573(3) 0.3614(3) 0.69697(12) 0.0470(8) Uani 1 1 d . . . . .
C2S C 0.5512(2) 0.1175(3) 0.45987(9) 0.0209(6) Uani 1 1 d . . . . .
H2SA H 0.527265 0.049214 0.441621 0.031 Uiso 1 1 calc R U . . .
H2SB H 0.583549 0.173214 0.441191 0.031 Uiso 1 1 calc R U . . .
H2SC H 0.489634 0.153176 0.470959 0.031 Uiso 1 1 calc R U . . .
C5S C 1.0487(3) 0.2839(4) 0.70936(16) 0.0530(12) Uani 1 1 d . . . . .
H5SA H 1.030538 0.206648 0.696954 0.079 Uiso 1 1 calc R U . . .
H5SB H 1.065759 0.279161 0.742459 0.079 Uiso 1 1 calc R U . . .
H5SC H 1.110973 0.313766 0.696964 0.079 Uiso 1 1 calc R U . . .
C6S C 0.9705(5) 0.4835(5) 0.7148(2) 0.0839(19) Uani 1 1 d . . . . .
H6SA H 0.900335 0.521821 0.711019 0.126 Uiso 1 1 calc R U . . .
H6SB H 1.018891 0.526106 0.698004 0.126 Uiso 1 1 calc R U . . .
H6SC H 1.000697 0.481710 0.747075 0.126 Uiso 1 1 calc R U . . .
C4S C 0.8602(3) 0.3227(3) 0.67686(13) 0.0394(8) Uani 1 1 d . . . . .
H4S H 0.802954 0.376784 0.671820 0.047 Uiso 1 1 calc R U . . .

loop_
_atom_site_aniso_label
_atom_site_aniso_U_11
_atom_site_aniso_U_22
_atom_site_aniso_U_33
_atom_site_aniso_U_23
_atom_site_aniso_U_13
_atom_site_aniso_U_12
C7S_1 0.021(3) 0.066(5) 0.035(3) 0.002(3) -0.004(2) -0.008(3)
O3S_1 0.020(4) 0.047(4) 0.026(3) -0.011(3) 0.003(3) 0.009(3)
N3S_1 0.024(3) 0.097(6) 0.040(4) 0.003(4) 0.000(3) 0.002(3)
C8S_1 0.033(4) 0.145(10) 0.043(4) 0.002(5) -0.008(3) -0.009(5)
C9S_1 0.059(7) 0.44(3) 0.097(10) -0.119(15) -0.004(6) 0.099(13)
C7S_2 0.035(4) 0.050(6) 0.060(7) -0.003(5) -0.009(4) -0.003(4)
O3S_2 0.011(5) 0.066(9) 0.038(8) 0.018(7) 0.002(5) -0.006(4)
N3S_2 0.027(5) 0.070(7) 0.059(8) 0.021(6) -0.009(5) 0.004(4)
C8S_2 0.051(7) 0.083(9) 0.104(11) 0.008(8) -0.042(8) 0.033(7)
C9S_2 0.072(10) 0.133(11) 0.161(19) 0.089(13) -0.052(11) -0.052(9)
Mn1 0.01443(19) 0.0109(2) 0.01083(18) -0.00045(14) 0.00332(14) -0.00043(15)
O1 0.0259(10) 0.0198(10) 0.0140(9) -0.0050(7) -0.0006(7) 0.0015(8)
C1 0.0174(12) 0.0168(13) 0.0136(11) -0.0025(10) -0.0006(10) -0.0010(10)
N1 0.0180(10) 0.0149(11) 0.0146(10) 0.0001(8) 0.0014(8) 0.0021(9)
O2 0.0217(10) 0.0218(10) 0.0166(9) 0.0016(8) -0.0024(8) 0.0062(8)
Mn2 0.01281(19) 0.01007(19) 0.00977(18) 0.00038(14) 0.00314(14) 0.00048(14)
N2 0.0287(12) 0.0169(11) 0.0157(11) 0.0007(9) 0.0069(9) 0.0037(10)
C2 0.0168(12) 0.0134(12) 0.0139(11) 0.0014(10) 0.0022(10) 0.0016(10)
O3 0.0212(9) 0.0138(9) 0.0168(9) -0.0014(7) 0.0017(7) 0.0037(7)
Mn3 0.01411(19) 0.0123(2) 0.01110(19) 0.00113(14) 0.00137(14) -0.00066(15)
C3 0.0202(13) 0.0148(12) 0.0140(11) -0.0002(10) 0.0014(10) 0.0012(10)
N3 0.0199(11) 0.0143(11) 0.0134(10) 0.0003(8) 0.0067(8) 0.0006(9)
O12 0.0276(10) 0.0146(9) 0.0149(9) 0.0041(7) 0.0103(8) 0.0031(8)
C12 0.0215(13) 0.0169(13) 0.0110(11) 0.0011(10) 0.0031(10) -0.0027(11)
C15 0.0183(12) 0.0138(13) 0.0129(11) 0.0001(9) 0.0060(10) -0.0027(10)
C14 0.0143(11) 0.0146(12) 0.0141(12) -0.0014(10) 0.0038(9) -0.0029(10)
O11 0.0207(9) 0.0147(9) 0.0158(9) -0.0007(7) 0.0102(7) 0.0014(7)
C11 0.0146(12) 0.0171(13) 0.0122(11) -0.0024(10) 0.0025(9) -0.0035(10)
C21 0.0128(11) 0.0173(13) 0.0138(12) 0.0012(10) 0.0055(9) 0.0000(10)
C20 0.0165(12) 0.0160(13) 0.0068(10) -0.0005(9) -0.0003(9) 0.0013(10)
O1S 0.0242(10) 0.0229(10) 0.0147(9) 0.0002(8) 0.0042(7) 0.0027(8)
N1S 0.0264(12) 0.0256(13) 0.0157(11) -0.0009(10) 0.0057(9) 0.0041(10)
C1S 0.0212(13) 0.0171(13) 0.0157(12) -0.0004(10) 0.0046(10) -0.0024(11)
C19 0.0170(12) 0.0140(12) 0.0140(12) -0.0010(10) 0.0068(10) -0.0004(10)
C18 0.0151(12) 0.0142(12) 0.0129(12) -0.0010(9) 0.0038(9) 0.0015(10)
C17 0.0163(12) 0.0118(12) 0.0141(11) 0.0005(9) 0.0039(9) -0.0014(10)
C16 0.0146(11) 0.0105(12) 0.0122(11) -0.0019(9) 0.0027(9) -0.0017(9)
C6 0.0207(13) 0.0149(13) 0.0111(11) 0.0024(10) -0.0012(10) -0.0015(10)
O6 0.0233(10) 0.0219(10) 0.0175(9) 0.0006(8) 0.0113(8) -0.0001(8)
C5 0.0204(13) 0.0140(13) 0.0140(12) -0.0007(10) 0.0013(10) 0.0036(10)
O5 0.0212(9) 0.0159(9) 0.0173(9) 0.0046(7) 0.0046(7) 0.0008(8)
C4 0.0165(12) 0.0206(14) 0.0124(11) 0.0005(10) 0.0000(10) 0.0005(11)
O4 0.0152(9) 0.0177(9) 0.0191(9) -0.0005(7) 0.0012(7) 0.0016(7)
C7 0.0167(12) 0.0133(12) 0.0136(11) 0.0031(9) 0.0038(9) 0.0002(10)
O7 0.0222(9) 0.0148(9) 0.0129(8) -0.0024(7) 0.0035(7) 0.0021(7)
C13 0.0135(11) 0.0177(13) 0.0119(11) -0.0014(10) 0.0018(9) -0.0035(10)
C8 0.0217(13) 0.0196(14) 0.0129(12) -0.0005(10) 0.0056(10) 0.0016(11)
O8 0.0187(9) 0.0174(9) 0.0101(8) -0.0002(7) 0.0015(7) 0.0002(7)
O10 0.0203(9) 0.0107(9) 0.0166(9) -0.0011(7) 0.0042(7) -0.0003(7)
C10 0.0162(12) 0.0120(12) 0.0140(12) -0.0010(10) 0.0027(9) -0.0015(10)
O9 0.0138(8) 0.0179(9) 0.0126(8) 0.0005(7) 0.0037(7) 0.0000(7)
C9 0.0149(11) 0.0155(13) 0.0126(11) 0.0024(10) 0.0036(9) -0.0005(10)
C3S 0.048(2) 0.096(4) 0.0225(17) -0.013(2) 0.0047(15) 0.041(2)
O2S 0.0176(10) 0.0261(11) 0.0312(11) 0.0075(9) -0.0019(8) -0.0057(8)
N2S 0.0315(16) 0.049(2) 0.055(2) 0.0101(16) -0.0127(14) -0.0133(15)
C2S 0.0242(14) 0.0217(14) 0.0165(12) -0.0020(11) 0.0027(11) -0.0028(11)
C5S 0.0251(18) 0.068(3) 0.059(3) 0.025(2) -0.0156(17) -0.0124(19)
C6S 0.066(3) 0.076(4) 0.103(5) -0.021(3) -0.010(3) -0.033(3)
C4S 0.0284(17) 0.040(2) 0.046(2) 0.0090(17) -0.0087(15) -0.0067(15)

loop_
_atom_type_symbol
_atom_type_description
_atom_type_scat_dispersion_real
_atom_type_scat_dispersion_imag
_atom_type_scat_source
C C 0.0181 0.0091 'International Tables Vol C Tables 4.2.6.8 and 6.1.1.4'
H H 0.0000 0.0000 'International Tables Vol C Tables 4.2.6.8 and 6.1.1.4'
Mn Mn -0.5299 2.8052 'International Tables Vol C Tables 4.2.6.8 and 6.1.1.4'
N N 0.0311 0.0180 'International Tables Vol C Tables 4.2.6.8 and 6.1.1.4'
O O 0.0492 0.0322 'International Tables Vol C Tables 4.2.6.8 and 6.1.1.4'

loop_
_geom_angle_atom_site_label_1
_geom_angle_atom_site_label_2
_geom_angle_atom_site_label_3
_geom_angle
_geom_angle_site_symmetry_1
_geom_angle_site_symmetry_3
O3S_1 C7S_1 N3S_1 122.9(9) . .
O3S_1 C7S_1 H7S_1 118.5 . .
N3S_1 C7S_1 H7S_1 118.5 . .
C7S_1 O3S_1 Mn1 122.8(11) . .
C7S_1 N3S_1 C9S_1 123.3(8) . .
C7S_1 N3S_1 C8S_1 119.9(7) . .
C9S_1 N3S_1 C8S_1 116.5(8) . .
N3S_1 C8S_1 H8SA_1 109.5 . .
N3S_1 C8S_1 H8SB_1 109.5 . .
H8SA_1 C8S_1 H8SB_1 109.5 . .
N3S_1 C8S_1 H8SC_1 109.5 . .
H8SA_1 C8S_1 H8SC_1 109.5 . .
H8SB_1 C8S_1 H8SC_1 109.5 . .
N3S_1 C9S_1 H9SA_1 109.5 . .
N3S_1 C9S_1 H9SB_1 109.5 . .
H9SA_1 C9S_1 H9SB_1 109.5 . .
N3S_1 C9S_1 H9SC_1 109.5 . .
H9SA_1 C9S_1 H9SC_1 109.5 . .
H9SB_1 C9S_1 H9SC_1 109.5 . .
O3S_2 C7S_2 N3S_2 124.2(14) . .
O3S_2 C7S_2 H7S_2 117.9 . .
N3S_2 C7S_2 H7S_2 117.9 . .
C7S_2 O3S_2 Mn1 125.8(16) . .
C7S_2 N3S_2 C8S_2 123.6(11) . .
C7S_2 N3S_2 C9S_2 118.8(10) . .
C8S_2 N3S_2 C9S_2 117.5(10) . .
N3S_2 C8S_2 H8SA_2 109.5 . .
N3S_2 C8S_2 H8SB_2 109.5 . .
H8SA_2 C8S_2 H8SB_2 109.5 . .
N3S_2 C8S_2 H8SC_2 109.5 . .
H8SA_2 C8S_2 H8SC_2 109.5 . .
H8SB_2 C8S_2 H8SC_2 109.5 . .
N3S_2 C9S_2 H9SA_2 109.5 . .
N3S_2 C9S_2 H9SB_2 109.5 . .
H9SA_2 C9S_2 H9SB_2 109.5 . .
N3S_2 C9S_2 H9SC_2 109.5 . .
H9SA_2 C9S_2 H9SC_2 109.5 . .
H9SB_2 C9S_2 H9SC_2 109.5 . .
O12 Mn1 O3S_1 88.6(4) . .
O12 Mn1 O4 103.65(8) . 2_656
O3S_1 Mn1 O4 163.2(4) . 2_656
O12 Mn1 O3S_2 90.1(5) . .
O4 Mn1 O3S_2 165.5(5) 2_656 .
O12 Mn1 N3 90.37(8) . 2_556
O3S_1 Mn1 N3 87.4(4) . 2_556
O4 Mn1 N3 81.06(8) 2_656 2_556
O12 Mn1 O7 156.30(7) . .
O3S_1 Mn1 O7 88.8(4) . .
O4 Mn1 O7 84.49(7) 2_656 .
O3S_2 Mn1 O7 84.6(5) . .
N3 Mn1 O7 113.04(7) 2_556 .
O12 Mn1 O8 100.03(7) . .
O3S_1 Mn1 O8 103.8(4) . .
O4 Mn1 O8 85.64(7) 2_656 .
O3S_2 Mn1 O8 96.5(5) . .
N3 Mn1 O8 164.75(7) 2_556 .
O7 Mn1 O8 57.90(6) . .
O12 Mn1 C14 129.10(8) . .
O3S_1 Mn1 C14 98.9(3) . .
O4 Mn1 C14 82.44(7) 2_656 .
O3S_2 Mn1 C14 92.4(5) . .
N3 Mn1 C14 139.88(8) 2_556 .
O7 Mn1 C14 28.78(8) . .
O8 Mn1 C14 29.23(7) . .
C6 O1 Mn3 142.96(18) . .
N1 C1 C2 123.7(2) . .
N1 C1 H1 118.1 . .
C2 C1 H1 118.1 . .
C5 N1 C1 117.5(2) . .
C5 N1 Mn3 126.57(18) . 2_656
C1 N1 Mn3 115.40(17) . 2_656
C6 O2 Mn2 132.76(18) . .
O10 Mn2 O2 93.62(7) 2_546 .
O10 Mn2 O6 97.16(7) 2_546 3_666
O2 Mn2 O6 103.04(8) . 3_666
O10 Mn2 O11 90.43(7) 2_546 .
O2 Mn2 O11 85.26(7) . .
O6 Mn2 O11 168.32(8) 3_666 .
O10 Mn2 O3 174.93(7) 2_546 2_656
O2 Mn2 O3 81.61(7) . 2_656
O6 Mn2 O3 82.34(7) 3_666 2_656
O11 Mn2 O3 90.88(7) . 2_656
O10 Mn2 O8 87.53(7) 2_546 .
O2 Mn2 O8 168.89(7) . .
O6 Mn2 O8 87.76(7) 3_666 .
O11 Mn2 O8 83.68(7) . .
O3 Mn2 O8 97.48(7) 2_656 .
C8 N2 C12 116.9(2) . .
C3 C2 C1 117.7(2) . .
C3 C2 C7 121.5(2) . .
C1 C2 C7 120.7(2) . .
C7 O3 Mn2 126.09(17) . 2_646
O1 Mn3 O5 105.68(8) . 3_666
O1 Mn3 O1S 170.21(8) . .
O5 Mn3 O1S 83.57(7) 3_666 .
O1 Mn3 O9 90.22(7) . 2_546
O5 Mn3 O9 93.75(7) 3_666 2_546
O1S Mn3 O9 85.88(7) . 2_546
O1 Mn3 O2S 87.12(8) . .
O5 Mn3 O2S 84.91(8) 3_666 .
O1S Mn3 O2S 97.08(8) . .
O9 Mn3 O2S 176.59(8) 2_546 .
O1 Mn3 N1 86.40(8) . 2_646
O5 Mn3 N1 166.47(8) 3_666 2_646
O1S Mn3 N1 84.79(8) . 2_646
O9 Mn3 N1 92.26(7) 2_546 2_646
O2S Mn3 N1 89.71(8) . 2_646
C4 C3 C2 119.3(3) . .
C4 C3 H3 120.3 . .
C2 C3 H3 120.3 . .
C19 N3 C15 117.4(2) . .
C19 N3 Mn1 119.46(17) . 2_546
C15 N3 Mn1 119.83(17) . 2_546
C21 O12 Mn1 128.02(17) . .
N2 C12 C11 123.2(2) . .
N2 C12 H12 118.4 . .
C11 C12 H12 118.4 . .
N3 C15 C16 123.0(2) . .
N3 C15 H15 118.5 . .
C16 C15 H15 118.5 . .
O7 C14 O8 121.3(2) . .
O7 C14 C11 119.3(2) . .
O8 C14 C11 119.3(2) . .
O7 C14 Mn1 60.28(13) . .
O8 C14 Mn1 61.41(13) . .
C11 C14 Mn1 173.33(18) . .
C21 O11 Mn2 130.06(17) . .
C12 C11 C10 118.6(2) . .
C12 C11 C14 121.5(2) . .
C10 C11 C14 119.9(2) . .
O11 C21 O12 126.7(2) . .
O11 C21 C18 117.0(2) . .
O12 C21 C18 116.3(2) . .
O10 C20 O9 126.7(2) . .
O10 C20 C16 116.3(2) . .
O9 C20 C16 117.0(2) . .
C1S O1S Mn3 116.89(18) . .
C1S N1S C2S 121.8(2) . .
C1S N1S C3S 121.5(3) . .
C2S N1S C3S 116.7(2) . .
O1S C1S N1S 125.6(3) . .
O1S C1S H1S 117.2 . .
N1S C1S H1S 117.2 . .
N3 C19 C18 123.1(2) . .
N3 C19 H19 118.4 . .
C18 C19 H19 118.4 . .
C19 C18 C17 118.8(2) . .
C19 C18 C21 118.9(2) . .
C17 C18 C21 122.1(2) . .
C16 C17 C18 118.7(2) . .
C16 C17 H17 120.7 . .
C18 C17 H17 120.7 . .
C15 C16 C17 118.8(2) . .
C15 C16 C20 120.4(2) . .
C17 C16 C20 120.8(2) . .
O2 C6 O1 126.7(2) . .
O2 C6 C4 117.2(2) . .
O1 C6 C4 116.1(2) . .
C13 O6 Mn2 143.90(18) . 3_666
N1 C5 C4 122.7(2) . .
N1 C5 H5 118.6 . .
C4 C5 H5 118.6 . .
C13 O5 Mn3 143.25(17) . 3_666
C3 C4 C5 119.0(2) . .
C3 C4 C6 121.0(2) . .
C5 C4 C6 119.9(2) . .
C7 O4 Mn1 121.70(17) . 2_646
O3 C7 O4 126.6(2) . .
O3 C7 C2 117.0(2) . .
O4 C7 C2 116.4(2) . .
C14 O7 Mn1 90.94(15) . .
O6 C13 O5 127.1(2) . .
O6 C13 C9 116.5(2) . .
O5 C13 C9 116.4(2) . .
N2 C8 C9 124.3(2) . .
N2 C8 H8 117.9 . .
C9 C8 H8 117.9 . .
C14 O8 Mn2 141.32(17) . .
C14 O8 Mn1 89.36(15) . .
Mn2 O8 Mn1 103.54(7) . .
C20 O10 Mn2 144.98(17) . 2_556
C9 C10 C11 119.2(2) . .
C9 C10 H10 120.4 . .
C11 C10 H10 120.4 . .
C20 O9 Mn3 125.57(16) . 2_556
C10 C9 C8 117.8(2) . .
C10 C9 C13 121.6(2) . .
C8 C9 C13 120.6(2) . .
N1S C3S H3SA 109.5 . .
N1S C3S H3SB 109.5 . .
H3SA C3S H3SB 109.5 . .
N1S C3S H3SC 109.5 . .
H3SA C3S H3SC 109.5 . .
H3SB C3S H3SC 109.5 . .
C4S O2S Mn3 116.4(2) . .
C4S N2S C5S 122.2(4) . .
C4S N2S C6S 120.6(4) . .
C5S N2S C6S 116.4(4) . .
N1S C2S H2SA 109.5 . .
N1S C2S H2SB 109.5 . .
H2SA C2S H2SB 109.5 . .
N1S C2S H2SC 109.5 . .
H2SA C2S H2SC 109.5 . .
H2SB C2S H2SC 109.5 . .
N2S C5S H5SA 109.5 . .
N2S C5S H5SB 109.5 . .
H5SA C5S H5SB 109.5 . .
N2S C5S H5SC 109.5 . .
H5SA C5S H5SC 109.5 . .
H5SB C5S H5SC 109.5 . .
N2S C6S H6SA 109.5 . .
N2S C6S H6SB 109.5 . .
H6SA C6S H6SB 109.5 . .
N2S C6S H6SC 109.5 . .
H6SA C6S H6SC 109.5 . .
H6SB C6S H6SC 109.5 . .
O2S C4S N2S 124.5(4) . .
O2S C4S H4S 117.8 . .
N2S C4S H4S 117.8 . .

loop_
_geom_bond_atom_site_label_1
_geom_bond_atom_site_label_2
_geom_bond_distance
_geom_bond_site_symmetry_2
C7S_1 O3S_1 1.248(11) .
C7S_1 N3S_1 1.331(8) .
C7S_1 H7S_1 0.9300 .
O3S_1 Mn1 2.155(14) .
N3S_1 C9S_1 1.457(9) .
N3S_1 C8S_1 1.464(9) .
C8S_1 H8SA_1 0.9600 .
C8S_1 H8SB_1 0.9600 .
C8S_1 H8SC_1 0.9600 .
C9S_1 H9SA_1 0.9600 .
C9S_1 H9SB_1 0.9600 .
C9S_1 H9SC_1 0.9600 .
C7S_2 O3S_2 1.236(12) .
C7S_2 N3S_2 1.339(10) .
C7S_2 H7S_2 0.9300 .
O3S_2 Mn1 2.164(18) .
N3S_2 C8S_2 1.469(11) .
N3S_2 C9S_2 1.480(13) .
C8S_2 H8SA_2 0.9600 .
C8S_2 H8SB_2 0.9600 .
C8S_2 H8SC_2 0.9600 .
C9S_2 H9SA_2 0.9600 .
C9S_2 H9SB_2 0.9600 .
C9S_2 H9SC_2 0.9600 .
Mn1 O12 2.0931(18) .
Mn1 O4 2.1586(19) 2_656
Mn1 N3 2.264(2) 2_556
Mn1 O7 2.2671(18) .
Mn1 O8 2.2921(19) .
Mn1 C14 2.610(3) .
O1 C6 1.270(3) .
O1 Mn3 2.1192(19) .
C1 N1 1.346(3) .
C1 C2 1.397(4) .
C1 H1 0.9300 .
N1 C5 1.342(4) .
N1 Mn3 2.305(2) 2_656
O2 C6 1.239(3) .
O2 Mn2 2.1389(19) .
Mn2 O10 2.1247(18) 2_546
Mn2 O6 2.1411(18) 3_666
Mn2 O11 2.1582(18) .
Mn2 O3 2.1806(19) 2_656
Mn2 O8 2.2835(18) .
N2 C8 1.342(3) .
N2 C12 1.349(3) .
C2 C3 1.391(4) .
C2 C7 1.507(4) .
O3 C7 1.243(3) .
Mn3 O5 2.1492(19) 3_666
Mn3 O1S 2.1891(19) .
Mn3 O9 2.1904(18) 2_546
Mn3 O2S 2.223(2) .
C3 C4 1.383(4) .
C3 H3 0.9300 .
N3 C19 1.347(3) .
N3 C15 1.351(3) .
O12 C21 1.263(3) .
C12 C11 1.388(4) .
C12 H12 0.9300 .
C15 C16 1.389(4) .
C15 H15 0.9300 .
C14 O7 1.257(3) .
C14 O8 1.275(3) .
C14 C11 1.498(3) .
O11 C21 1.245(3) .
C11 C10 1.394(4) .
C21 C18 1.508(3) .
C20 O10 1.250(3) .
C20 O9 1.265(3) .
C20 C16 1.505(3) .
O1S C1S 1.245(3) .
N1S C1S 1.318(3) .
N1S C2S 1.449(4) .
N1S C3S 1.455(4) .
C1S H1S 0.9300 .
C19 C18 1.388(4) .
C19 H19 0.9300 .
C18 C17 1.392(4) .
C17 C16 1.390(3) .
C17 H17 0.9300 .
C6 C4 1.519(3) .
O6 C13 1.246(3) .
C5 C4 1.397(4) .
C5 H5 0.9300 .
O5 C13 1.258(3) .
O4 C7 1.259(3) .
C13 C9 1.517(3) .
C8 C9 1.392(4) .
C8 H8 0.9300 .
C10 C9 1.389(3) .
C10 H10 0.9300 .
C3S H3SA 0.9600 .
C3S H3SB 0.9600 .
C3S H3SC 0.9600 .
O2S C4S 1.248(4) .
N2S C4S 1.328(4) .
N2S C5S 1.433(5) .
N2S C6S 1.477(6) .
C2S H2SA 0.9600 .
C2S H2SB 0.9600 .
C2S H2SC 0.9600 .
C5S H5SA 0.9600 .
C5S H5SB 0.9600 .
C5S H5SC 0.9600 .
C6S H6SA 0.9600 .
C6S H6SB 0.9600 .
C6S H6SC 0.9600 .
C4S H4S 0.9300 .
